data_7720042
loop_
_publ_author_name
'Ott, Adrian'
'Leis, Wolfgang'
'Seitz, Michael'
'Schnepf, Andreas'

_publ_section_title
;
 [Au<sub>8</sub>(TePh)<sub>4</sub>dppm<sub>2</sub>(Ph<sub>2</sub>PCHPPh<sub>2</sub>)<sub>2</sub>]Cl<sub>2</sub>:
 a water and air stable red-luminescent gold-tellurolate cluster with an
 excellent quantum yield.
;
_journal_issue 6
_journal_name_full 'Dalton transactions (Cambridge, England : 2003)'
_journal_page_first 2438
_journal_page_last 2442
_journal_paper_doi 10.1039/d5dt02489g
_journal_volume 55
_journal_year 2026
_chemical_formula_moiety 'C124 H106 Au8 P8 Te4, 2(Cl), 8(C H Cl3)'
_chemical_formula_sum 'C132 H114 Au8 Cl26 P8 Te4'
_chemical_formula_weight 4955.82
_space_group_crystal_system triclinic
_space_group_IT_number 2
_space_group_name_Hall '-P 1'
_space_group_name_H-M_alt 'P -1'
_atom_sites_solution_hydrogens geom
_atom_sites_solution_primary dual
_audit_creation_date 2024-09-30
_audit_creation_method
;
Olex2 1.5
(compiled 2024.02.16 svn.r378c4104 for OlexSys, GUI svn.r6928)
;
_audit_update_record
;
2025-08-28 deposited with the CCDC.	2025-12-19 downloaded from the CCDC.
;
_cell_angle_alpha 113.5700(10)
_cell_angle_beta 105.3850(10)
_cell_angle_gamma 90.9070(10)
_cell_formula_units_Z 1
_cell_length_a 13.6754(5)
_cell_length_b 16.6156(6)
_cell_length_c 18.9107(7)
_cell_measurement_reflns_used 9979
_cell_measurement_temperature 99.95
_cell_measurement_theta_max 28.256
_cell_measurement_theta_min 2.255
_cell_volume 3761.0(2)
_computing_cell_refinement 'SAINT V8.40B (?, 2016)'
_computing_data_reduction 'SAINT V8.40B (?, 2016)'
_computing_molecular_graphics 'Olex2 1.5 (Dolomanov et al., 2009)'
_computing_publication_material 'Olex2 1.5 (Dolomanov et al., 2009)'
_computing_structure_refinement 'SHELXL 2014/7 (Sheldrick, 2015)'
_computing_structure_solution 'SHELXT 2014/5 (Sheldrick, 2014)'
_diffrn_ambient_temperature 99.95
_diffrn_detector 'Bruker APEX2 area detector'
_diffrn_detector_area_resol_mean 7.9
_diffrn_detector_type 'CCD area detector'
_diffrn_measured_fraction_theta_full 0.999
_diffrn_measured_fraction_theta_max 0.998
_diffrn_measurement_device 'three-circle diffractometer'
_diffrn_measurement_device_type 'Bruker SMART APEX2 area detector'
_diffrn_measurement_method '\w and \f scans'
_diffrn_radiation_monochromator 'mirror optics'
_diffrn_radiation_probe x-ray
_diffrn_radiation_type MoK\a
_diffrn_radiation_wavelength 0.71073
_diffrn_reflns_av_R_equivalents 0.0275
_diffrn_reflns_av_unetI/netI 0.0173
_diffrn_reflns_Laue_measured_fraction_full 0.999
_diffrn_reflns_Laue_measured_fraction_max 0.998
_diffrn_reflns_limit_h_max 18
_diffrn_reflns_limit_h_min -18
_diffrn_reflns_limit_k_max 22
_diffrn_reflns_limit_k_min -22
_diffrn_reflns_limit_l_max 25
_diffrn_reflns_limit_l_min -25
_diffrn_reflns_number 115499
_diffrn_reflns_point_group_measured_fraction_full 0.999
_diffrn_reflns_point_group_measured_fraction_max 0.998
_diffrn_reflns_theta_full 25.242
_diffrn_reflns_theta_max 28.282
_diffrn_reflns_theta_min 1.917
_diffrn_source 'microfocus sealed X-ray tube'
_diffrn_source_current 0.59
_diffrn_source_power 0.0295
_diffrn_source_type 'Incoatec I\ms'
_diffrn_source_voltage 50.0
_exptl_absorpt_coefficient_mu 9.123
_exptl_absorpt_correction_T_max 0.7457
_exptl_absorpt_correction_T_min 0.5263
_exptl_absorpt_correction_type multi-scan
_exptl_absorpt_process_details
;
SADABS-2016/2 (Bruker,2016/2) was used for absorption correction.
wR2(int) was 0.0999 before and 0.0404 after correction.
The Ratio of minimum to maximum transmission is 0.7058.
The \l/2 correction factor is Not present.
;
_exptl_crystal_colour orange
_exptl_crystal_colour_primary orange
_exptl_crystal_density_diffrn 2.188
_exptl_crystal_description plate
_exptl_crystal_F_000 2308
_exptl_crystal_preparation Luminescent
_exptl_crystal_size_max 0.183
_exptl_crystal_size_mid 0.17
_exptl_crystal_size_min 0.037
_refine_diff_density_max 1.589
_refine_diff_density_min -1.323
_refine_diff_density_rms 0.138
_refine_ls_extinction_method none
_refine_ls_goodness_of_fit_ref 1.100
_refine_ls_hydrogen_treatment constr
_refine_ls_matrix_type full
_refine_ls_number_parameters 802
_refine_ls_number_reflns 18634
_refine_ls_number_restraints 0
_refine_ls_restrained_S_all 1.100
_refine_ls_R_factor_all 0.0279
_refine_ls_R_factor_gt 0.0225
_refine_ls_shift/su_max 0.002
_refine_ls_shift/su_mean 0.000
_refine_ls_structure_factor_coef Fsqd
_refine_ls_weighting_details 'w=1/[\s^2^(Fo^2^)+(0.0190P)^2^+13.8418P] where P=(Fo^2^+2Fc^2^)/3'
_refine_ls_weighting_scheme calc
_refine_ls_wR_factor_gt 0.0505
_refine_ls_wR_factor_ref 0.0533
_reflns_Friedel_coverage 0.000
_reflns_number_gt 16775
_reflns_number_total 18634
_reflns_threshold_expression 'I > 2\s(I)'
_cod_data_source_file d5dt02489g2.cif
_cod_data_source_block 9
_cod_database_code 7720042
_shelx_shelxl_version_number 2014/7
_shelx_space_group_comment
;
The symmetry employed for this shelxl refinement is uniquely defined
by the following loop, which should always be used as a source of
symmetry information in preference to the above space-group names.
They are only intended as comments.
;
_shelx_estimated_absorpt_t_max 0.729
_shelx_estimated_absorpt_t_min 0.286
_olex2_refinement_description
;
1. Fixed Uiso
 At 1.2 times of:
  All C(H) groups, All C(H,H) groups
2.a Ternary CH refined with riding coordinates:
 C213(H213), C1(H1), C2(H2), C3(H3), C4(H4)
2.b Secondary CH2 refined with riding coordinates:
 C113(H11A,H11B)
2.c Aromatic/amide H refined with riding coordinates:
 C102(H102), C103(H103), C104(H104), C105(H105), C106(H106), C108(H108),
 C109(H109), C110(H110), C111(H111), C112(H112), C115(H115), C116(H116),
 C117(H117), C118(H118), C119(H119), C121(H121), C122(H122), C123(H123),
 C124(H124), C125(H125), C202(H202), C203(H203), C204(H204), C205(H205),
 C206(H206), C208(H208), C209(H209), C210(H210), C211(H211), C212(H212),
 C215(H215), C216(H216), C217(H217), C218(H218), C219(H219), C221(H221),
 C222(H222), C223(H223), C224(H224), C225(H225), C502(H502), C503(H503),
 C504(H504), C505(H505), C506(H506), C602(H602), C603(H603), C604(H604),
 C605(H605), C606(H606)
;
_olex2_submission_special_instructions 'No special instructions were received'

loop_
_space_group_symop_operation_xyz
'x, y, z'
'-x, -y, -z'

loop_
_atom_site_label
_atom_site_type_symbol
_atom_site_fract_x
_atom_site_fract_y
_atom_site_fract_z
_atom_site_U_iso_or_equiv
_atom_site_adp_type
_atom_site_occupancy
_atom_site_site_symmetry_order
_atom_site_calc_flag
_atom_site_refinement_flags_posn
_atom_site_refinement_flags_adp
_atom_site_refinement_flags_occupancy
_atom_site_disorder_assembly
_atom_site_disorder_group
Au1 Au 0.45022(2) 0.25725(2) 0.78294(2) 0.01326(3) Uani 1 1 d . . . . .
Au2 Au 0.62691(2) 0.09726(2) 0.69416(2) 0.01633(3) Uani 1 1 d . . . . .
Au3 Au 0.37951(2) 0.04682(2) 0.64492(2) 0.01576(3) Uani 1 1 d . . . . .
Au4 Au 0.49783(2) 0.15370(2) 0.57472(2) 0.01548(3) Uani 1 1 d . . . . .
Te1 Te 0.51445(2) -0.05673(2) 0.66436(2) 0.01556(4) Uani 1 1 d . . . . .
Te2 Te 0.64492(2) 0.06206(2) 0.54550(2) 0.01410(4) Uani 1 1 d . . . . .
P11 P 0.56622(6) 0.27709(6) 0.90284(5) 0.01321(16) Uani 1 1 d . . . . .
P12 P 0.72865(6) 0.17928(6) 0.82421(5) 0.01290(15) Uani 1 1 d . . . . .
P21 P 0.26306(6) 0.14471(6) 0.64652(5) 0.01395(16) Uani 1 1 d . . . . .
P22 P 0.39766(7) 0.26197(6) 0.61167(5) 0.01427(16) Uani 1 1 d . . . . .
C101 C 0.5044(3) 0.2596(2) 0.9705(2) 0.0151(6) Uani 1 1 d . . . . .
C102 C 0.3988(3) 0.2348(2) 0.9458(2) 0.0183(7) Uani 1 1 d . . . . .
H102 H 0.3590 0.2282 0.8938 0.022 Uiso 1 1 calc R U . . .
C103 C 0.3513(3) 0.2195(3) 0.9965(2) 0.0230(8) Uani 1 1 d . . . . .
H103 H 0.2792 0.2029 0.9793 0.028 Uiso 1 1 calc R U . . .
C104 C 0.4089(3) 0.2284(2) 1.0722(2) 0.0234(8) Uani 1 1 d . . . . .
H104 H 0.3763 0.2179 1.1069 0.028 Uiso 1 1 calc R U . . .
C105 C 0.5138(3) 0.2527(3) 1.0974(2) 0.0225(7) Uani 1 1 d . . . . .
H105 H 0.5531 0.2583 1.1491 0.027 Uiso 1 1 calc R U . . .
C106 C 0.5623(3) 0.2690(2) 1.0475(2) 0.0192(7) Uani 1 1 d . . . . .
H106 H 0.6343 0.2864 1.0654 0.023 Uiso 1 1 calc R U . . .
C107 C 0.6304(3) 0.3906(2) 0.9550(2) 0.0166(7) Uani 1 1 d . . . . .
C108 C 0.5845(3) 0.4540(3) 0.9317(2) 0.0249(8) Uani 1 1 d . . . . .
H108 H 0.5217 0.4369 0.8894 0.030 Uiso 1 1 calc R U . . .
C109 C 0.6294(4) 0.5418(3) 0.9696(3) 0.0328(9) Uani 1 1 d . . . . .
H109 H 0.5971 0.5844 0.9534 0.039 Uiso 1 1 calc R U . . .
C110 C 0.7210(3) 0.5675(3) 1.0309(3) 0.0280(8) Uani 1 1 d . . . . .
H110 H 0.7519 0.6277 1.0567 0.034 Uiso 1 1 calc R U . . .
C111 C 0.7677(3) 0.5050(3) 1.0546(2) 0.0267(8) Uani 1 1 d . . . . .
H111 H 0.8308 0.5226 1.0965 0.032 Uiso 1 1 calc R U . . .
C112 C 0.7230(3) 0.4168(2) 1.0175(2) 0.0193(7) Uani 1 1 d . . . . .
H112 H 0.7550 0.3745 1.0344 0.023 Uiso 1 1 calc R U . . .
C113 C 0.6656(2) 0.2051(2) 0.90317(19) 0.0139(6) Uani 1 1 d . . . . .
H11A H 0.6348 0.1485 0.8991 0.017 Uiso 1 1 calc R U . . .
H11B H 0.7188 0.2332 0.9561 0.017 Uiso 1 1 calc R U . . .
C114 C 0.8251(3) 0.1119(2) 0.8479(2) 0.0155(6) Uani 1 1 d . . . . .
C115 C 0.8715(3) 0.1213(2) 0.9266(2) 0.0193(7) Uani 1 1 d . . . . .
H115 H 0.8532 0.1642 0.9705 0.023 Uiso 1 1 calc R U . . .
C116 C 0.9445(3) 0.0676(3) 0.9407(2) 0.0252(8) Uani 1 1 d . . . . .
H116 H 0.9764 0.0745 0.9943 0.030 Uiso 1 1 calc R U . . .
C117 C 0.9708(3) 0.0040(3) 0.8767(3) 0.0251(8) Uani 1 1 d . . . . .
H117 H 1.0200 -0.0329 0.8865 0.030 Uiso 1 1 calc R U . . .
C118 C 0.9255(3) -0.0054(2) 0.7987(2) 0.0233(8) Uani 1 1 d . . . . .
H118 H 0.9439 -0.0488 0.7551 0.028 Uiso 1 1 calc R U . . .
C119 C 0.8532(3) 0.0482(2) 0.7836(2) 0.0193(7) Uani 1 1 d . . . . .
H119 H 0.8227 0.0418 0.7300 0.023 Uiso 1 1 calc R U . . .
C120 C 0.8001(3) 0.2848(2) 0.8480(2) 0.0155(6) Uani 1 1 d . . . . .
C121 C 0.8963(3) 0.3154(2) 0.9058(2) 0.0181(7) Uani 1 1 d . . . . .
H121 H 0.9247 0.2818 0.9348 0.022 Uiso 1 1 calc R U . . .
C122 C 0.9504(3) 0.3950(2) 0.9208(2) 0.0216(7) Uani 1 1 d . . . . .
H122 H 1.0166 0.4149 0.9590 0.026 Uiso 1 1 calc R U . . .
C123 C 0.9077(3) 0.4452(3) 0.8801(2) 0.0259(8) Uani 1 1 d . . . . .
H123 H 0.9449 0.4994 0.8902 0.031 Uiso 1 1 calc R U . . .
C124 C 0.8116(4) 0.4169(3) 0.8250(3) 0.0313(9) Uani 1 1 d . . . . .
H124 H 0.7817 0.4525 0.7986 0.038 Uiso 1 1 calc R U . . .
C125 C 0.7582(3) 0.3359(3) 0.8078(2) 0.0238(8) Uani 1 1 d . . . . .
H125 H 0.6928 0.3156 0.7685 0.029 Uiso 1 1 calc R U . . .
C201 C 0.1958(3) 0.1614(2) 0.7213(2) 0.0172(7) Uani 1 1 d . . . . .
C202 C 0.1384(3) 0.2315(3) 0.7416(3) 0.0282(8) Uani 1 1 d . . . . .
H202 H 0.1358 0.2716 0.7169 0.034 Uiso 1 1 calc R U . . .
C203 C 0.0851(3) 0.2431(3) 0.7974(3) 0.0308(9) Uani 1 1 d . . . . .
H203 H 0.0472 0.2916 0.8114 0.037 Uiso 1 1 calc R U . . .
C204 C 0.0872(3) 0.1846(3) 0.8323(2) 0.0271(8) Uani 1 1 d . . . . .
H204 H 0.0503 0.1923 0.8701 0.032 Uiso 1 1 calc R U . . .
C205 C 0.1427(3) 0.1149(3) 0.8124(3) 0.0288(9) Uani 1 1 d . . . . .
H205 H 0.1440 0.0746 0.8367 0.035 Uiso 1 1 calc R U . . .
C206 C 0.1974(3) 0.1027(3) 0.7568(2) 0.0233(8) Uani 1 1 d . . . . .
H206 H 0.2355 0.0543 0.7434 0.028 Uiso 1 1 calc R U . . .
C207 C 0.1599(3) 0.1163(2) 0.5533(2) 0.0170(7) Uani 1 1 d . . . . .
C208 C 0.1062(3) 0.1816(3) 0.5374(2) 0.0210(7) Uani 1 1 d . . . . .
H208 H 0.1229 0.2418 0.5757 0.025 Uiso 1 1 calc R U . . .
C209 C 0.0289(3) 0.1578(3) 0.4654(2) 0.0265(8) Uani 1 1 d . . . . .
H209 H -0.0074 0.2018 0.4545 0.032 Uiso 1 1 calc R U . . .
C210 C 0.0041(3) 0.0700(3) 0.4093(2) 0.0287(9) Uani 1 1 d . . . . .
H210 H -0.0482 0.0544 0.3597 0.034 Uiso 1 1 calc R U . . .
C211 C 0.0549(3) 0.0052(3) 0.4250(2) 0.0253(8) Uani 1 1 d . . . . .
H211 H 0.0372 -0.0549 0.3867 0.030 Uiso 1 1 calc R U . . .
C212 C 0.1325(3) 0.0285(2) 0.4974(2) 0.0188(7) Uani 1 1 d . . . . .
H212 H 0.1669 -0.0162 0.5086 0.023 Uiso 1 1 calc R U . . .
C213 C 0.3337(2) 0.2529(2) 0.68020(19) 0.0136(6) Uani 1 1 d . . . . .
H213 H 0.2903 0.3012 0.6957 0.016 Uiso 1 1 calc R U . . .
C214 C 0.3074(3) 0.2738(2) 0.5271(2) 0.0173(7) Uani 1 1 d . . . . .
C215 C 0.2871(3) 0.2066(3) 0.4489(2) 0.0212(7) Uani 1 1 d . . . . .
H215 H 0.3193 0.1547 0.4400 0.025 Uiso 1 1 calc R U . . .
C216 C 0.2199(3) 0.2162(3) 0.3844(2) 0.0265(8) Uani 1 1 d . . . . .
H216 H 0.2064 0.1708 0.3314 0.032 Uiso 1 1 calc R U . . .
C217 C 0.1723(3) 0.2913(3) 0.3968(2) 0.0287(9) Uani 1 1 d . . . . .
H217 H 0.1260 0.2972 0.3524 0.034 Uiso 1 1 calc R U . . .
C218 C 0.1920(3) 0.3584(3) 0.4743(3) 0.0287(9) Uani 1 1 d . . . . .
H218 H 0.1593 0.4100 0.4827 0.034 Uiso 1 1 calc R U . . .
C219 C 0.2598(3) 0.3496(3) 0.5393(2) 0.0222(7) Uani 1 1 d . . . . .
H219 H 0.2735 0.3955 0.5922 0.027 Uiso 1 1 calc R U . . .
C220 C 0.4779(3) 0.3689(2) 0.6646(2) 0.0191(7) Uani 1 1 d . . . . .
C221 C 0.5614(3) 0.3809(3) 0.6385(3) 0.0265(8) Uani 1 1 d . . . . .
H221 H 0.5761 0.3331 0.5957 0.032 Uiso 1 1 calc R U . . .
C222 C 0.6229(3) 0.4626(3) 0.6749(3) 0.0324(9) Uani 1 1 d . . . . .
H222 H 0.6789 0.4710 0.6566 0.039 Uiso 1 1 calc R U . . .
C223 C 0.6022(3) 0.5318(3) 0.7382(3) 0.0356(11) Uani 1 1 d . . . . .
H223 H 0.6454 0.5871 0.7640 0.043 Uiso 1 1 calc R U . . .
C224 C 0.5196(4) 0.5210(3) 0.7638(3) 0.0310(9) Uani 1 1 d . . . . .
H224 H 0.5051 0.5691 0.8064 0.037 Uiso 1 1 calc R U . . .
C225 C 0.4573(3) 0.4395(3) 0.7273(2) 0.0245(8) Uani 1 1 d . . . . .
H225 H 0.4005 0.4321 0.7452 0.029 Uiso 1 1 calc R U . . .
C501 C 0.5461(3) -0.0286(2) 0.7890(2) 0.0198(7) Uani 1 1 d . . . . .
C502 C 0.4796(3) 0.0114(2) 0.8323(2) 0.0231(8) Uani 1 1 d . . . . .
H502 H 0.4159 0.0232 0.8056 0.028 Uiso 1 1 calc R U . . .
C503 C 0.5061(3) 0.0343(3) 0.9146(2) 0.0273(8) Uani 1 1 d . . . . .
H503 H 0.4606 0.0620 0.9442 0.033 Uiso 1 1 calc R U . . .
C504 C 0.5985(4) 0.0169(3) 0.9539(2) 0.0311(9) Uani 1 1 d . . . . .
H504 H 0.6167 0.0335 1.0105 0.037 Uiso 1 1 calc R U . . .
C505 C 0.6643(3) -0.0246(3) 0.9107(2) 0.0285(9) Uani 1 1 d . . . . .
H505 H 0.7274 -0.0371 0.9376 0.034 Uiso 1 1 calc R U . . .
C506 C 0.6387(3) -0.0481(3) 0.8279(2) 0.0225(7) Uani 1 1 d . . . . .
H506 H 0.6837 -0.0772 0.7981 0.027 Uiso 1 1 calc R U . . .
C601 C 0.7491(3) 0.1713(2) 0.5632(2) 0.0197(7) Uani 1 1 d . . . . .
C602 C 0.8209(3) 0.2192(3) 0.6374(3) 0.0339(10) Uani 1 1 d . . . . .
H602 H 0.8254 0.2030 0.6808 0.041 Uiso 1 1 calc R U . . .
C603 C 0.8865(4) 0.2910(3) 0.6483(3) 0.0415(12) Uani 1 1 d . . . . .
H603 H 0.9348 0.3241 0.6997 0.050 Uiso 1 1 calc R U . . .
C604 C 0.8822(3) 0.3146(3) 0.5858(3) 0.0354(10) Uani 1 1 d . . . . .
H604 H 0.9252 0.3650 0.5942 0.043 Uiso 1 1 calc R U . . .
C605 C 0.8147(4) 0.2642(3) 0.5109(3) 0.0390(11) Uani 1 1 d . . . . .
H605 H 0.8140 0.2780 0.4666 0.047 Uiso 1 1 calc R U . . .
C606 C 0.7478(3) 0.1935(3) 0.4993(3) 0.0343(10) Uani 1 1 d . . . . .
H606 H 0.7008 0.1600 0.4474 0.041 Uiso 1 1 calc R U . . .
Cl1 Cl 0.84372(7) 0.27977(6) 1.11379(5) 0.02362(18) Uani 1 1 d . . . . .
Cl11 Cl 1.13775(9) 0.31925(8) 1.07564(7) 0.0379(2) Uani 1 1 d . . . . .
Cl12 Cl 1.15775(12) 0.21436(9) 1.16762(9) 0.0523(3) Uani 1 1 d . . . . .
Cl13 Cl 1.12049(9) 0.39661(8) 1.23805(7) 0.0379(2) Uani 1 1 d . . . . .
C1 C 1.0962(3) 0.2987(3) 1.1485(2) 0.0264(8) Uani 1 1 d . . . . .
H1 H 1.0207 0.2786 1.1266 0.032 Uiso 1 1 calc R U . . .
Cl21 Cl 0.91697(10) 0.20847(11) 1.29145(9) 0.0566(4) Uani 1 1 d . . . . .
Cl22 Cl 0.69964(12) 0.18755(10) 1.27600(9) 0.0543(3) Uani 1 1 d . . . . .
Cl23 Cl 0.77746(10) 0.06922(9) 1.15132(9) 0.0516(3) Uani 1 1 d . . . . .
C2 C 0.7923(3) 0.1787(3) 1.2249(3) 0.0309(9) Uani 1 1 d . . . . .
H2 H 0.7807 0.2193 1.1972 0.037 Uiso 1 1 calc R U . . .
Cl31 Cl 0.95930(11) 0.46745(9) 1.38546(7) 0.0468(3) Uani 1 1 d . . . . .
Cl32 Cl 0.86295(11) 0.54451(8) 1.27691(8) 0.0467(3) Uani 1 1 d . . . . .
Cl33 Cl 0.74418(11) 0.41427(9) 1.29685(10) 0.0543(4) Uani 1 1 d . . . . .
C3 C 0.8650(4) 0.4476(3) 1.2939(3) 0.0334(9) Uani 1 1 d . . . . .
H3 H 0.8825 0.3992 1.2486 0.040 Uiso 1 1 calc R U . . .
Cl41 Cl 0.62793(13) 0.36650(14) 1.45022(10) 0.0681(5) Uani 1 1 d . . . . .
Cl42 Cl 0.46739(14) 0.27865(10) 1.29840(8) 0.0590(4) Uani 1 1 d . . . . .
Cl43 Cl 0.41843(10) 0.39439(9) 1.44128(8) 0.0472(3) Uani 1 1 d . . . . .
C4 C 0.5104(4) 0.3760(4) 1.3899(3) 0.0393(11) Uani 1 1 d . . . . .
H4 H 0.5204 0.4276 1.3767 0.047 Uiso 1 1 calc R U . . .

loop_
_atom_site_aniso_label
_atom_site_aniso_U_11
_atom_site_aniso_U_22
_atom_site_aniso_U_33
_atom_site_aniso_U_23
_atom_site_aniso_U_13
_atom_site_aniso_U_12
Au1 0.01216(6) 0.01375(6) 0.01153(6) 0.00378(4) 0.00236(4) 0.00005(4)
Au2 0.01702(6) 0.01739(6) 0.01128(6) 0.00387(5) 0.00249(5) 0.00039(5)
Au3 0.01393(6) 0.01363(6) 0.01776(6) 0.00512(5) 0.00396(5) 0.00165(4)
Au4 0.01381(6) 0.01657(6) 0.01617(6) 0.00640(5) 0.00531(5) 0.00288(5)
Te1 0.01579(10) 0.01330(10) 0.01556(10) 0.00400(8) 0.00470(8) 0.00205(8)
Te2 0.01396(10) 0.01478(10) 0.01139(9) 0.00250(8) 0.00512(8) 0.00095(8)
P11 0.0125(4) 0.0134(4) 0.0116(4) 0.0033(3) 0.0033(3) 0.0000(3)
P12 0.0125(4) 0.0136(4) 0.0112(4) 0.0038(3) 0.0036(3) -0.0001(3)
P21 0.0117(4) 0.0142(4) 0.0135(4) 0.0036(3) 0.0033(3) 0.0010(3)
P22 0.0134(4) 0.0140(4) 0.0145(4) 0.0055(3) 0.0034(3) 0.0018(3)
C101 0.0184(16) 0.0129(15) 0.0147(15) 0.0042(12) 0.0086(13) 0.0036(12)
C102 0.0173(16) 0.0162(16) 0.0172(16) 0.0039(13) 0.0036(13) 0.0003(13)
C103 0.0191(17) 0.0213(18) 0.0269(19) 0.0071(15) 0.0093(15) -0.0026(14)
C104 0.028(2) 0.0207(18) 0.0232(18) 0.0066(15) 0.0154(16) 0.0010(15)
C105 0.0276(19) 0.0254(19) 0.0153(16) 0.0083(14) 0.0079(14) 0.0026(15)
C106 0.0181(16) 0.0221(17) 0.0159(16) 0.0064(14) 0.0051(13) 0.0015(13)
C107 0.0198(16) 0.0144(16) 0.0132(15) 0.0027(12) 0.0061(13) 0.0004(13)
C108 0.0227(18) 0.0192(18) 0.0224(18) 0.0028(15) -0.0005(15) 0.0010(14)
C109 0.041(2) 0.0153(18) 0.034(2) 0.0068(17) 0.0045(19) 0.0018(17)
C110 0.035(2) 0.0147(17) 0.029(2) 0.0057(15) 0.0079(17) -0.0024(15)
C111 0.0229(19) 0.0244(19) 0.0232(19) 0.0066(16) -0.0024(15) -0.0057(15)
C112 0.0175(16) 0.0168(16) 0.0202(17) 0.0064(14) 0.0026(13) 0.0002(13)
C113 0.0141(15) 0.0130(15) 0.0131(14) 0.0028(12) 0.0060(12) -0.0011(12)
C114 0.0135(15) 0.0139(15) 0.0199(16) 0.0068(13) 0.0067(13) -0.0004(12)
C115 0.0212(17) 0.0178(17) 0.0184(16) 0.0068(14) 0.0061(14) 0.0042(13)
C116 0.027(2) 0.028(2) 0.0267(19) 0.0166(16) 0.0086(16) 0.0066(16)
C117 0.0218(18) 0.0238(19) 0.036(2) 0.0164(17) 0.0127(16) 0.0077(15)
C118 0.0217(18) 0.0172(17) 0.0289(19) 0.0049(15) 0.0118(15) 0.0029(14)
C119 0.0161(16) 0.0197(17) 0.0188(16) 0.0039(14) 0.0067(13) -0.0002(13)
C120 0.0177(16) 0.0132(15) 0.0159(15) 0.0047(12) 0.0079(13) 0.0016(12)
C121 0.0180(16) 0.0178(17) 0.0167(16) 0.0055(13) 0.0051(13) 0.0014(13)
C122 0.0201(17) 0.0173(17) 0.0232(18) 0.0037(14) 0.0079(14) -0.0016(14)
C123 0.029(2) 0.0182(18) 0.030(2) 0.0090(16) 0.0098(16) -0.0026(15)
C124 0.039(2) 0.0217(19) 0.037(2) 0.0192(18) 0.0053(19) -0.0016(17)
C125 0.0203(18) 0.0258(19) 0.0240(18) 0.0131(16) 0.0005(15) -0.0008(15)
C201 0.0137(15) 0.0233(17) 0.0114(15) 0.0040(13) 0.0041(12) -0.0018(13)
C202 0.033(2) 0.025(2) 0.031(2) 0.0120(17) 0.0172(18) 0.0093(17)
C203 0.035(2) 0.028(2) 0.032(2) 0.0071(17) 0.0218(19) 0.0079(17)
C204 0.0201(18) 0.037(2) 0.0224(18) 0.0091(17) 0.0093(15) -0.0042(16)
C205 0.0239(19) 0.040(2) 0.032(2) 0.0243(19) 0.0095(17) -0.0010(17)
C206 0.0173(17) 0.0269(19) 0.0265(19) 0.0120(16) 0.0066(15) 0.0010(14)
C207 0.0130(15) 0.0244(18) 0.0124(15) 0.0080(13) 0.0017(12) -0.0016(13)
C208 0.0169(17) 0.0224(18) 0.0200(17) 0.0063(14) 0.0040(14) 0.0016(14)
C209 0.0165(17) 0.036(2) 0.0263(19) 0.0163(17) 0.0002(15) 0.0015(15)
C210 0.0177(18) 0.044(2) 0.0172(17) 0.0101(17) -0.0010(14) -0.0055(16)
C211 0.0193(18) 0.028(2) 0.0184(17) -0.0004(15) 0.0069(14) -0.0065(15)
C212 0.0150(16) 0.0206(17) 0.0190(16) 0.0051(14) 0.0076(13) -0.0012(13)
C213 0.0119(14) 0.0134(15) 0.0140(15) 0.0054(12) 0.0023(12) 0.0006(12)
C214 0.0147(15) 0.0219(17) 0.0160(16) 0.0089(14) 0.0044(13) -0.0001(13)
C215 0.0213(18) 0.0225(18) 0.0154(16) 0.0058(14) 0.0018(14) 0.0008(14)
C216 0.0247(19) 0.034(2) 0.0162(17) 0.0084(16) 0.0031(15) -0.0028(16)
C217 0.0207(19) 0.042(2) 0.0245(19) 0.0200(18) -0.0012(15) 0.0001(17)
C218 0.024(2) 0.034(2) 0.033(2) 0.0198(18) 0.0066(17) 0.0099(17)
C219 0.0229(18) 0.0249(19) 0.0204(17) 0.0106(15) 0.0067(14) 0.0062(15)
C220 0.0160(16) 0.0193(17) 0.0204(17) 0.0107(14) -0.0005(13) 0.0008(13)
C221 0.0215(18) 0.027(2) 0.031(2) 0.0139(17) 0.0054(16) -0.0011(15)
C222 0.025(2) 0.033(2) 0.040(2) 0.021(2) 0.0017(18) -0.0047(17)
C223 0.033(2) 0.022(2) 0.042(2) 0.0177(19) -0.0115(19) -0.0122(17)
C224 0.041(2) 0.0195(19) 0.027(2) 0.0078(16) 0.0037(18) 0.0015(17)
C225 0.028(2) 0.0201(18) 0.0243(18) 0.0106(15) 0.0035(15) 0.0025(15)
C501 0.0205(17) 0.0165(16) 0.0189(16) 0.0046(13) 0.0053(14) -0.0049(13)
C502 0.0237(18) 0.0196(18) 0.0269(19) 0.0098(15) 0.0088(15) -0.0023(14)
C503 0.036(2) 0.0224(19) 0.0264(19) 0.0090(16) 0.0161(17) -0.0029(16)
C504 0.047(3) 0.029(2) 0.0191(18) 0.0128(16) 0.0089(18) -0.0090(18)
C505 0.029(2) 0.034(2) 0.027(2) 0.0210(18) 0.0018(16) -0.0051(17)
C506 0.0223(18) 0.0225(18) 0.0255(19) 0.0126(15) 0.0076(15) 0.0015(14)
C601 0.0175(16) 0.0203(17) 0.0178(16) 0.0038(14) 0.0064(13) -0.0010(13)
C602 0.032(2) 0.042(3) 0.0214(19) 0.0104(18) 0.0048(17) -0.0115(19)
C603 0.034(2) 0.044(3) 0.027(2) 0.002(2) 0.0026(19) -0.019(2)
C604 0.029(2) 0.028(2) 0.043(3) 0.0102(19) 0.0089(19) -0.0091(17)
C605 0.036(2) 0.043(3) 0.041(3) 0.026(2) 0.004(2) -0.008(2)
C606 0.029(2) 0.037(2) 0.033(2) 0.020(2) -0.0046(18) -0.0114(18)
Cl1 0.0201(4) 0.0279(5) 0.0187(4) 0.0069(3) 0.0037(3) 0.0026(3)
Cl11 0.0433(6) 0.0456(6) 0.0363(6) 0.0227(5) 0.0206(5) 0.0143(5)
Cl12 0.0643(9) 0.0460(7) 0.0626(8) 0.0367(7) 0.0213(7) 0.0238(6)
Cl13 0.0392(6) 0.0353(6) 0.0312(5) 0.0060(4) 0.0113(5) -0.0079(5)
C1 0.0223(19) 0.028(2) 0.029(2) 0.0127(17) 0.0069(16) -0.0004(15)
Cl21 0.0380(7) 0.0673(9) 0.0536(8) 0.0353(7) -0.0183(6) -0.0143(6)
Cl22 0.0588(8) 0.0514(8) 0.0501(7) 0.0126(6) 0.0267(7) -0.0096(6)
Cl23 0.0407(7) 0.0340(6) 0.0617(8) 0.0053(6) 0.0093(6) 0.0079(5)
C2 0.025(2) 0.033(2) 0.031(2) 0.0158(18) -0.0008(17) -0.0003(17)
Cl31 0.0562(8) 0.0453(7) 0.0338(6) 0.0154(5) 0.0073(5) 0.0084(6)
Cl32 0.0624(8) 0.0325(6) 0.0418(6) 0.0159(5) 0.0096(6) 0.0016(5)
Cl33 0.0441(7) 0.0332(6) 0.0765(10) 0.0045(6) 0.0328(7) 0.0002(5)
C3 0.037(2) 0.022(2) 0.035(2) 0.0063(18) 0.0114(19) -0.0001(17)
Cl41 0.0586(9) 0.1021(13) 0.0490(8) 0.0334(9) 0.0204(7) 0.0394(9)
Cl42 0.0941(12) 0.0444(7) 0.0356(6) 0.0158(6) 0.0155(7) 0.0245(7)
Cl43 0.0449(7) 0.0475(7) 0.0533(7) 0.0197(6) 0.0239(6) 0.0001(5)
C4 0.045(3) 0.047(3) 0.036(2) 0.025(2) 0.015(2) 0.016(2)

loop_
_atom_type_symbol
_atom_type_description
_atom_type_scat_dispersion_real
_atom_type_scat_dispersion_imag
_atom_type_scat_source
C C 0.0033 0.0016 'International Tables Vol C Tables 4.2.6.8 and 6.1.1.4'
H H 0.0000 0.0000 'International Tables Vol C Tables 4.2.6.8 and 6.1.1.4'
Au Au -2.0133 8.8022 'International Tables Vol C Tables 4.2.6.8 and 6.1.1.4'
Cl Cl 0.1484 0.1585 'International Tables Vol C Tables 4.2.6.8 and 6.1.1.4'
P P 0.1023 0.0942 'International Tables Vol C Tables 4.2.6.8 and 6.1.1.4'
Te Te -0.5308 1.6751 'International Tables Vol C Tables 4.2.6.8 and 6.1.1.4'

loop_
_exptl_crystal_face_index_h
_exptl_crystal_face_index_k
_exptl_crystal_face_index_l
_exptl_crystal_face_perp_dist
-1.00 0.00 -1.00 0.0610
1.00 -1.00 1.00 0.0760
-1.00 1.00 -1.00 0.0590
1.00 -1.00 -1.00 0.0710
-1.00 1.00 1.00 0.0810
-1.00 1.00 0.00 0.0670
1.00 -1.00 0.00 0.0760
0.00 0.00 1.00 0.0790
0.00 1.00 -1.00 0.0180
0.00 -1.00 1.00 0.0070
0.00 -1.00 -1.00 0.0780
0.00 1.00 1.00 0.0870
-1.00 -1.00 1.00 0.0740
1.00 1.00 -1.00 0.0930
1.00 1.00 0.00 0.0860

loop_
_geom_angle_atom_site_label_1
_geom_angle_atom_site_label_2
_geom_angle_atom_site_label_3
_geom_angle
_geom_angle_site_symmetry_1
_geom_angle_site_symmetry_3
_geom_angle_publ_flag
P11 Au1 Au3 115.62(2) . . ?
P11 Au1 P21 146.74(3) . . ?
P21 Au1 Au3 41.705(17) . . ?
C213 Au1 Au3 70.58(9) . . ?
C213 Au1 P11 172.55(9) . . ?
C213 Au1 P21 36.01(9) . . ?
Au4 Au2 Au3 62.518(5) . . ?
Te1 Au2 Au3 50.405(6) . . ?
Te1 Au2 Au4 102.463(7) . . ?
Te2 Au2 Au3 98.946(6) . . ?
Te2 Au2 Au4 54.075(6) . . ?
Te2 Au2 Te1 101.022(8) . . ?
P12 Au2 Au3 123.76(2) . . ?
P12 Au2 Au4 130.61(2) . . ?
P12 Au2 Te1 117.33(2) . . ?
P12 Au2 Te2 134.55(2) . . ?
Au2 Au3 Au1 70.347(4) . . ?
Au4 Au3 Au1 71.636(5) . . ?
Au4 Au3 Au2 54.102(4) . . ?
Au4 Au3 Te2 66.912(5) . 2_656 ?
Te1 Au3 Au1 113.267(7) . . ?
Te1 Au3 Au2 54.291(6) . . ?
Te1 Au3 Au4 98.535(7) . . ?
Te1 Au3 Te2 84.540(7) . 2_656 ?
Te2 Au3 Au1 136.902(6) 2_656 . ?
Te2 Au3 Au2 93.818(6) 2_656 . ?
P21 Au3 Au1 61.66(2) . . ?
P21 Au3 Au2 125.25(2) . . ?
P21 Au3 Au4 85.80(2) . . ?
P21 Au3 Te1 172.05(2) . . ?
P21 Au3 Te2 103.33(2) . 2_656 ?
Au2 Au4 Au3 63.380(5) . . ?
Te2 Au4 Au2 58.202(6) . . ?
Te2 Au4 Au3 102.399(7) . . ?
P22 Au4 Au2 121.03(2) . . ?
P22 Au4 Au3 87.82(2) . . ?
P22 Au4 Te2 166.48(2) . . ?
Au3 Te1 Au2 75.303(8) . . ?
C501 Te1 Au2 93.76(9) . . ?
C501 Te1 Au3 102.68(10) . . ?
Au2 Te2 Au3 159.203(9) . 2_656 ?
Au4 Te2 Au2 67.723(6) . . ?
Au4 Te2 Au3 113.983(8) . 2_656 ?
C601 Te2 Au2 105.06(10) . . ?
C601 Te2 Au3 95.50(9) . 2_656 ?
C601 Te2 Au4 95.46(10) . . ?
C101 P11 Au1 111.72(12) . . ?
C101 P11 C107 106.34(15) . . ?
C101 P11 C113 101.32(15) . . ?
C107 P11 Au1 109.89(12) . . ?
C107 P11 C113 107.01(16) . . ?
C113 P11 Au1 119.56(11) . . ?
C113 P12 Au2 116.00(11) . . ?
C114 P12 Au2 107.17(11) . . ?
C114 P12 C113 103.94(16) . . ?
C120 P12 Au2 118.89(12) . . ?
C120 P12 C113 104.12(15) . . ?
C120 P12 C114 105.30(16) . . ?
Au3 P21 Au1 76.63(2) . . ?
C201 P21 Au1 88.40(11) . . ?
C201 P21 Au3 113.64(13) . . ?
C201 P21 C207 103.35(16) . . ?
C207 P21 Au1 155.27(12) . . ?
C207 P21 Au3 116.63(12) . . ?
C213 P21 Au1 43.92(10) . . ?
C213 P21 Au3 107.57(11) . . ?
C213 P21 C201 103.38(16) . . ?
C213 P21 C207 111.53(16) . . ?
C213 P22 Au4 113.04(11) . . ?
C213 P22 C214 110.89(16) . . ?
C213 P22 C220 106.16(16) . . ?
C214 P22 Au4 114.29(12) . . ?
C220 P22 Au4 108.95(12) . . ?
C220 P22 C214 102.64(16) . . ?
C102 C101 P11 120.2(3) . . ?
C102 C101 C106 119.1(3) . . ?
C106 C101 P11 120.6(3) . . ?
C101 C102 H102 119.7 . . ?
C103 C102 C101 120.6(3) . . ?
C103 C102 H102 119.7 . . ?
C102 C103 H103 120.0 . . ?
C104 C103 C102 120.0(3) . . ?
C104 C103 H103 120.0 . . ?
C103 C104 H104 120.0 . . ?
C105 C104 C103 120.0(3) . . ?
C105 C104 H104 120.0 . . ?
C104 C105 H105 119.7 . . ?
C104 C105 C106 120.6(4) . . ?
C106 C105 H105 119.7 . . ?
C101 C106 H106 120.2 . . ?
C105 C106 C101 119.7(3) . . ?
C105 C106 H106 120.2 . . ?
C108 C107 P11 118.0(3) . . ?
C108 C107 C112 119.1(3) . . ?
C112 C107 P11 122.9(3) . . ?
C107 C108 H108 119.7 . . ?
C109 C108 C107 120.7(4) . . ?
C109 C108 H108 119.7 . . ?
C108 C109 H109 119.9 . . ?
C110 C109 C108 120.3(4) . . ?
C110 C109 H109 119.9 . . ?
C109 C110 H110 120.2 . . ?
C109 C110 C111 119.6(4) . . ?
C111 C110 H110 120.2 . . ?
C110 C111 H111 119.7 . . ?
C110 C111 C112 120.7(4) . . ?
C112 C111 H111 119.7 . . ?
C107 C112 H112 120.2 . . ?
C111 C112 C107 119.7(3) . . ?
C111 C112 H112 120.2 . . ?
P11 C113 P12 117.22(19) . . ?
P11 C113 H11A 108.0 . . ?
P11 C113 H11B 108.0 . . ?
P12 C113 H11A 108.0 . . ?
P12 C113 H11B 108.0 . . ?
H11A C113 H11B 107.2 . . ?
C115 C114 P12 122.7(3) . . ?
C115 C114 C119 119.3(3) . . ?
C119 C114 P12 117.9(3) . . ?
C114 C115 H115 120.0 . . ?
C116 C115 C114 120.0(3) . . ?
C116 C115 H115 120.0 . . ?
C115 C116 H116 119.8 . . ?
C117 C116 C115 120.3(4) . . ?
C117 C116 H116 119.8 . . ?
C116 C117 H117 120.0 . . ?
C118 C117 C116 120.0(4) . . ?
C118 C117 H117 120.0 . . ?
C117 C118 H118 119.8 . . ?
C117 C118 C119 120.4(4) . . ?
C119 C118 H118 119.8 . . ?
C114 C119 H119 120.0 . . ?
C118 C119 C114 119.9(3) . . ?
C118 C119 H119 120.0 . . ?
C121 C120 P12 121.4(3) . . ?
C125 C120 P12 119.2(3) . . ?
C125 C120 C121 119.3(3) . . ?
C120 C121 H121 120.0 . . ?
C122 C121 C120 120.1(3) . . ?
C122 C121 H121 120.0 . . ?
C121 C122 H122 120.0 . . ?
C123 C122 C121 119.9(4) . . ?
C123 C122 H122 120.0 . . ?
C122 C123 H123 119.8 . . ?
C124 C123 C122 120.3(4) . . ?
C124 C123 H123 119.8 . . ?
C123 C124 H124 120.0 . . ?
C123 C124 C125 120.1(4) . . ?
C125 C124 H124 120.0 . . ?
C120 C125 C124 120.2(4) . . ?
C120 C125 H125 119.9 . . ?
C124 C125 H125 119.9 . . ?
C202 C201 P21 120.6(3) . . ?
C206 C201 P21 120.4(3) . . ?
C206 C201 C202 118.9(3) . . ?
C201 C202 H202 119.7 . . ?
C203 C202 C201 120.7(4) . . ?
C203 C202 H202 119.7 . . ?
C202 C203 H203 120.0 . . ?
C204 C203 C202 120.0(4) . . ?
C204 C203 H203 120.0 . . ?
C203 C204 H204 120.0 . . ?
C203 C204 C205 119.9(4) . . ?
C205 C204 H204 120.0 . . ?
C204 C205 H205 119.6 . . ?
C204 C205 C206 120.8(4) . . ?
C206 C205 H205 119.6 . . ?
C201 C206 C205 119.7(4) . . ?
C201 C206 H206 120.1 . . ?
C205 C206 H206 120.1 . . ?
C208 C207 P21 121.2(3) . . ?
C212 C207 P21 119.5(3) . . ?
C212 C207 C208 119.2(3) . . ?
C207 C208 H208 120.2 . . ?
C209 C208 C207 119.7(4) . . ?
C209 C208 H208 120.2 . . ?
C208 C209 H209 119.8 . . ?
C208 C209 C210 120.4(4) . . ?
C210 C209 H209 119.8 . . ?
C209 C210 H210 119.8 . . ?
C211 C210 C209 120.4(4) . . ?
C211 C210 H210 119.8 . . ?
C210 C211 H211 120.2 . . ?
C210 C211 C212 119.6(4) . . ?
C212 C211 H211 120.2 . . ?
C207 C212 C211 120.6(4) . . ?
C207 C212 H212 119.7 . . ?
C211 C212 H212 119.7 . . ?
Au1 C213 H213 111.7 . . ?
P21 C213 Au1 100.08(15) . . ?
P21 C213 H213 111.7 . . ?
P22 C213 Au1 106.69(15) . . ?
P22 C213 P21 114.37(18) . . ?
P22 C213 H213 111.7 . . ?
C215 C214 P22 119.8(3) . . ?
C219 C214 P22 120.7(3) . . ?
C219 C214 C215 119.6(3) . . ?
C214 C215 H215 120.1 . . ?
C216 C215 C214 119.8(4) . . ?
C216 C215 H215 120.1 . . ?
C215 C216 H216 119.8 . . ?
C217 C216 C215 120.5(4) . . ?
C217 C216 H216 119.8 . . ?
C216 C217 H217 119.9 . . ?
C216 C217 C218 120.2(4) . . ?
C218 C217 H217 119.9 . . ?
C217 C218 H218 120.1 . . ?
C217 C218 C219 119.8(4) . . ?
C219 C218 H218 120.1 . . ?
C214 C219 H219 119.9 . . ?
C218 C219 C214 120.2(4) . . ?
C218 C219 H219 119.9 . . ?
C221 C220 P22 117.9(3) . . ?
C225 C220 P22 122.7(3) . . ?
C225 C220 C221 119.3(4) . . ?
C220 C221 H221 119.9 . . ?
C222 C221 C220 120.1(4) . . ?
C222 C221 H221 119.9 . . ?
C221 C222 H222 120.1 . . ?
C223 C222 C221 119.8(4) . . ?
C223 C222 H222 120.1 . . ?
C222 C223 H223 119.7 . . ?
C224 C223 C222 120.5(4) . . ?
C224 C223 H223 119.7 . . ?
C223 C224 H224 120.0 . . ?
C223 C224 C225 120.1(4) . . ?
C225 C224 H224 120.0 . . ?
C220 C225 C224 120.2(4) . . ?
C220 C225 H225 119.9 . . ?
C224 C225 H225 119.9 . . ?
C502 C501 Te1 121.6(3) . . ?
C502 C501 C506 120.1(4) . . ?
C506 C501 Te1 118.3(3) . . ?
C501 C502 H502 120.1 . . ?
C501 C502 C503 119.9(4) . . ?
C503 C502 H502 120.1 . . ?
C502 C503 H503 119.7 . . ?
C504 C503 C502 120.5(4) . . ?
C504 C503 H503 119.7 . . ?
C503 C504 H504 120.1 . . ?
C505 C504 C503 119.8(4) . . ?
C505 C504 H504 120.1 . . ?
C504 C505 H505 119.8 . . ?
C504 C505 C506 120.4(4) . . ?
C506 C505 H505 119.8 . . ?
C501 C506 H506 120.4 . . ?
C505 C506 C501 119.3(4) . . ?
C505 C506 H506 120.4 . . ?
C602 C601 Te2 120.8(3) . . ?
C602 C601 C606 118.7(4) . . ?
C606 C601 Te2 120.5(3) . . ?
C601 C602 H602 119.9 . . ?
C601 C602 C603 120.1(4) . . ?
C603 C602 H602 119.9 . . ?
C602 C603 H603 119.6 . . ?
C604 C603 C602 120.8(4) . . ?
C604 C603 H603 119.6 . . ?
C603 C604 H604 120.4 . . ?
C603 C604 C605 119.2(4) . . ?
C605 C604 H604 120.4 . . ?
C604 C605 H605 119.7 . . ?
C604 C605 C606 120.7(4) . . ?
C606 C605 H605 119.7 . . ?
C601 C606 H606 119.8 . . ?
C605 C606 C601 120.4(4) . . ?
C605 C606 H606 119.8 . . ?
Cl11 C1 H1 108.6 . . ?
Cl12 C1 Cl11 109.9(2) . . ?
Cl12 C1 Cl13 110.8(2) . . ?
Cl12 C1 H1 108.6 . . ?
Cl13 C1 Cl11 110.2(2) . . ?
Cl13 C1 H1 108.6 . . ?
Cl21 C2 Cl22 111.8(3) . . ?
Cl21 C2 Cl23 110.0(3) . . ?
Cl21 C2 H2 108.6 . . ?
Cl22 C2 Cl23 109.3(2) . . ?
Cl22 C2 H2 108.6 . . ?
Cl23 C2 H2 108.6 . . ?
Cl31 C3 H3 108.9 . . ?
Cl32 C3 Cl31 109.6(2) . . ?
Cl32 C3 H3 108.9 . . ?
Cl33 C3 Cl31 110.4(3) . . ?
Cl33 C3 Cl32 110.2(3) . . ?
Cl33 C3 H3 108.9 . . ?
Cl41 C4 Cl42 110.2(3) . . ?
Cl41 C4 H4 108.7 . . ?
Cl42 C4 H4 108.7 . . ?
Cl43 C4 Cl41 110.7(3) . . ?
Cl43 C4 Cl42 109.9(3) . . ?
Cl43 C4 H4 108.7 . . ?

loop_
_geom_bond_atom_site_label_1
_geom_bond_atom_site_label_2
_geom_bond_distance
_geom_bond_site_symmetry_2
_geom_bond_publ_flag
Au1 Au3 3.3508(2) . ?
Au1 P11 2.2899(9) . ?
Au1 P21 3.0315(9) . ?
Au1 C213 2.136(3) . ?
Au2 Au3 3.2605(2) . ?
Au2 Au4 2.9544(2) . ?
Au2 Te1 2.7371(3) . ?
Au2 Te2 2.7135(3) . ?
Au2 P12 2.2989(8) . ?
Au3 Au4 3.2356(2) . ?
Au3 Te1 2.5974(3) . ?
Au3 Te2 3.2380(3) 2_656 ?
Au3 P21 2.2914(9) . ?
Au4 Te2 2.5854(3) . ?
Au4 P22 2.2762(9) . ?
Te1 C501 2.130(4) . ?
Te2 Au3 3.2380(3) 2_656 ?
Te2 C601 2.149(4) . ?
P11 C101 1.816(3) . ?
P11 C107 1.817(4) . ?
P11 C113 1.825(3) . ?
P12 C113 1.828(3) . ?
P12 C114 1.824(4) . ?
P12 C120 1.820(3) . ?
P21 C201 1.820(3) . ?
P21 C207 1.820(3) . ?
P21 C213 1.810(3) . ?
P22 C213 1.794(3) . ?
P22 C214 1.825(4) . ?
P22 C220 1.816(4) . ?
C101 C102 1.393(5) . ?
C101 C106 1.406(5) . ?
C102 H102 0.9500 . ?
C102 C103 1.388(5) . ?
C103 H103 0.9500 . ?
C103 C104 1.385(6) . ?
C104 H104 0.9500 . ?
C104 C105 1.384(6) . ?
C105 H105 0.9500 . ?
C105 C106 1.390(5) . ?
C106 H106 0.9500 . ?
C107 C108 1.394(5) . ?
C107 C112 1.403(5) . ?
C108 H108 0.9500 . ?
C108 C109 1.386(5) . ?
C109 H109 0.9500 . ?
C109 C110 1.383(6) . ?
C110 H110 0.9500 . ?
C110 C111 1.390(6) . ?
C111 H111 0.9500 . ?
C111 C112 1.391(5) . ?
C112 H112 0.9500 . ?
C113 H11A 0.9900 . ?
C113 H11B 0.9900 . ?
C114 C115 1.398(5) . ?
C114 C119 1.405(5) . ?
C115 H115 0.9500 . ?
C115 C116 1.393(5) . ?
C116 H116 0.9500 . ?
C116 C117 1.390(6) . ?
C117 H117 0.9500 . ?
C117 C118 1.382(6) . ?
C118 H118 0.9500 . ?
C118 C119 1.391(5) . ?
C119 H119 0.9500 . ?
C120 C121 1.398(5) . ?
C120 C125 1.389(5) . ?
C121 H121 0.9500 . ?
C121 C122 1.391(5) . ?
C122 H122 0.9500 . ?
C122 C123 1.386(6) . ?
C123 H123 0.9500 . ?
C123 C124 1.376(6) . ?
C124 H124 0.9500 . ?
C124 C125 1.394(5) . ?
C125 H125 0.9500 . ?
C201 C202 1.396(5) . ?
C201 C206 1.385(5) . ?
C202 H202 0.9500 . ?
C202 C203 1.391(6) . ?
C203 H203 0.9500 . ?
C203 C204 1.373(6) . ?
C204 H204 0.9500 . ?
C204 C205 1.375(6) . ?
C205 H205 0.9500 . ?
C205 C206 1.400(5) . ?
C206 H206 0.9500 . ?
C207 C208 1.406(5) . ?
C207 C212 1.388(5) . ?
C208 H208 0.9500 . ?
C208 C209 1.385(5) . ?
C209 H209 0.9500 . ?
C209 C210 1.388(6) . ?
C210 H210 0.9500 . ?
C210 C211 1.378(6) . ?
C211 H211 0.9500 . ?
C211 C212 1.393(5) . ?
C212 H212 0.9500 . ?
C213 H213 1.0000 . ?
C214 C215 1.401(5) . ?
C214 C219 1.393(5) . ?
C215 H215 0.9500 . ?
C215 C216 1.386(5) . ?
C216 H216 0.9500 . ?
C216 C217 1.381(6) . ?
C217 H217 0.9500 . ?
C217 C218 1.391(6) . ?
C218 H218 0.9500 . ?
C218 C219 1.391(5) . ?
C219 H219 0.9500 . ?
C220 C221 1.400(5) . ?
C220 C225 1.392(5) . ?
C221 H221 0.9500 . ?
C221 C222 1.390(6) . ?
C222 H222 0.9500 . ?
C222 C223 1.386(7) . ?
C223 H223 0.9500 . ?
C223 C224 1.377(7) . ?
C224 H224 0.9500 . ?
C224 C225 1.392(6) . ?
C225 H225 0.9500 . ?
C501 C502 1.384(5) . ?
C501 C506 1.400(5) . ?
C502 H502 0.9500 . ?
C502 C503 1.386(6) . ?
C503 H503 0.9500 . ?
C503 C504 1.384(7) . ?
C504 H504 0.9500 . ?
C504 C505 1.384(6) . ?
C505 H505 0.9500 . ?
C505 C506 1.393(6) . ?
C506 H506 0.9500 . ?
C601 C602 1.384(5) . ?
C601 C606 1.394(6) . ?
C602 H602 0.9500 . ?
C602 C603 1.393(6) . ?
C603 H603 0.9500 . ?
C603 C604 1.375(7) . ?
C604 H604 0.9500 . ?
C604 C605 1.376(7) . ?
C605 H605 0.9500 . ?
C605 C606 1.384(6) . ?
C606 H606 0.9500 . ?
Cl11 C1 1.767(4) . ?
Cl12 C1 1.757(4) . ?
Cl13 C1 1.762(4) . ?
C1 H1 1.0000 . ?
Cl21 C2 1.753(4) . ?
Cl22 C2 1.761(5) . ?
Cl23 C2 1.761(5) . ?
C2 H2 1.0000 . ?
Cl31 C3 1.765(5) . ?
Cl32 C3 1.763(5) . ?
Cl33 C3 1.756(5) . ?
C3 H3 1.0000 . ?
Cl41 C4 1.758(5) . ?
Cl42 C4 1.774(6) . ?
Cl43 C4 1.745(5) . ?
C4 H4 1.0000 . ?

loop_
_geom_torsion_atom_site_label_1
_geom_torsion_atom_site_label_2
_geom_torsion_atom_site_label_3
_geom_torsion_atom_site_label_4
_geom_torsion
_geom_torsion_site_symmetry_1
_geom_torsion_site_symmetry_2
_geom_torsion_site_symmetry_3
_geom_torsion_site_symmetry_4
_geom_torsion_publ_flag
Au1 P11 C101 C102 1.7(3) . . . . ?
Au1 P11 C101 C106 -179.7(2) . . . . ?
Au1 P11 C107 C108 18.5(3) . . . . ?
Au1 P11 C107 C112 -162.1(3) . . . . ?
Au1 P11 C113 P12 42.1(2) . . . . ?
Au1 P21 C201 C202 92.2(3) . . . . ?
Au1 P21 C201 C206 -90.4(3) . . . . ?
Au1 P21 C207 C208 -40.0(5) . . . . ?
Au1 P21 C207 C212 141.0(2) . . . . ?
Au1 P21 C213 P22 113.6(2) . . . . ?
Au2 P12 C113 P11 -65.4(2) . . . . ?
Au2 P12 C114 C115 -152.8(3) . . . . ?
Au2 P12 C114 C119 27.1(3) . . . . ?
Au2 P12 C120 C121 -146.6(2) . . . . ?
Au2 P12 C120 C125 33.4(3) . . . . ?
Au3 P21 C201 C202 166.8(3) . . . . ?
Au3 P21 C201 C206 -15.7(3) . . . . ?
Au3 P21 C207 C208 -158.0(3) . . . . ?
Au3 P21 C207 C212 23.0(3) . . . . ?
Au3 P21 C213 Au1 -47.28(14) . . . . ?
Au3 P21 C213 P22 66.35(18) . . . . ?
Au4 P22 C213 Au1 57.64(16) . . . . ?
Au4 P22 C213 P21 -52.0(2) . . . . ?
Au4 P22 C214 C215 15.0(3) . . . . ?
Au4 P22 C214 C219 -164.0(3) . . . . ?
Au4 P22 C220 C221 36.0(3) . . . . ?
Au4 P22 C220 C225 -146.7(3) . . . . ?
Te1 C501 C502 C503 -175.6(3) . . . . ?
Te1 C501 C506 C505 175.5(3) . . . . ?
Te2 C601 C602 C603 -178.7(4) . . . . ?
Te2 C601 C606 C605 179.7(4) . . . . ?
P11 C101 C102 C103 178.7(3) . . . . ?
P11 C101 C106 C105 -178.1(3) . . . . ?
P11 C107 C108 C109 179.5(3) . . . . ?
P11 C107 C112 C111 180.0(3) . . . . ?
P12 C114 C115 C116 179.8(3) . . . . ?
P12 C114 C119 C118 -179.2(3) . . . . ?
P12 C120 C121 C122 178.0(3) . . . . ?
P12 C120 C125 C124 -179.9(3) . . . . ?
P21 C201 C202 C203 178.6(3) . . . . ?
P21 C201 C206 C205 -178.1(3) . . . . ?
P21 C207 C208 C209 179.3(3) . . . . ?
P21 C207 C212 C211 -178.9(3) . . . . ?
P22 C214 C215 C216 -178.9(3) . . . . ?
P22 C214 C219 C218 179.2(3) . . . . ?
P22 C220 C221 C222 177.5(3) . . . . ?
P22 C220 C225 C224 -177.7(3) . . . . ?
C101 P11 C107 C108 -102.6(3) . . . . ?
C101 P11 C107 C112 76.9(3) . . . . ?
C101 P11 C113 P12 165.31(19) . . . . ?
C101 C102 C103 C104 -0.3(6) . . . . ?
C102 C101 C106 C105 0.6(5) . . . . ?
C102 C103 C104 C105 0.1(6) . . . . ?
C103 C104 C105 C106 0.5(6) . . . . ?
C104 C105 C106 C101 -0.8(6) . . . . ?
C106 C101 C102 C103 0.0(5) . . . . ?
C107 P11 C101 C102 121.6(3) . . . . ?
C107 P11 C101 C106 -59.8(3) . . . . ?
C107 P11 C113 P12 -83.5(2) . . . . ?
C107 C108 C109 C110 0.3(7) . . . . ?
C108 C107 C112 C111 -0.6(5) . . . . ?
C108 C109 C110 C111 -0.2(7) . . . . ?
C109 C110 C111 C112 -0.3(7) . . . . ?
C110 C111 C112 C107 0.7(6) . . . . ?
C112 C107 C108 C109 0.1(6) . . . . ?
C113 P11 C101 C102 -126.8(3) . . . . ?
C113 P11 C101 C106 51.9(3) . . . . ?
C113 P11 C107 C108 149.8(3) . . . . ?
C113 P11 C107 C112 -30.8(3) . . . . ?
C113 P12 C114 C115 -29.5(3) . . . . ?
C113 P12 C114 C119 150.4(3) . . . . ?
C113 P12 C120 C121 82.5(3) . . . . ?
C113 P12 C120 C125 -97.5(3) . . . . ?
C114 P12 C113 P11 177.28(18) . . . . ?
C114 P12 C120 C121 -26.6(3) . . . . ?
C114 P12 C120 C125 153.5(3) . . . . ?
C114 C115 C116 C117 -0.6(6) . . . . ?
C115 C114 C119 C118 0.8(5) . . . . ?
C115 C116 C117 C118 0.8(6) . . . . ?
C116 C117 C118 C119 -0.2(6) . . . . ?
C117 C118 C119 C114 -0.6(6) . . . . ?
C119 C114 C115 C116 -0.1(5) . . . . ?
C120 P12 C113 P11 67.2(2) . . . . ?
C120 P12 C114 C115 79.7(3) . . . . ?
C120 P12 C114 C119 -100.4(3) . . . . ?
C120 C121 C122 C123 1.8(5) . . . . ?
C121 C120 C125 C124 0.1(6) . . . . ?
C121 C122 C123 C124 0.3(6) . . . . ?
C122 C123 C124 C125 -2.2(7) . . . . ?
C123 C124 C125 C120 2.0(7) . . . . ?
C125 C120 C121 C122 -2.0(5) . . . . ?
C201 P21 C207 C208 76.5(3) . . . . ?
C201 P21 C207 C212 -102.5(3) . . . . ?
C201 P21 C213 Au1 73.24(17) . . . . ?
C201 P21 C213 P22 -173.14(18) . . . . ?
C201 C202 C203 C204 -1.0(7) . . . . ?
C202 C201 C206 C205 -0.6(6) . . . . ?
C202 C203 C204 C205 0.5(7) . . . . ?
C203 C204 C205 C206 0.0(6) . . . . ?
C204 C205 C206 C201 0.1(6) . . . . ?
C206 C201 C202 C203 1.1(6) . . . . ?
C207 P21 C201 C202 -65.8(3) . . . . ?
C207 P21 C201 C206 111.6(3) . . . . ?
C207 P21 C213 Au1 -176.35(14) . . . . ?
C207 P21 C213 P22 -62.7(2) . . . . ?
C207 C208 C209 C210 0.1(6) . . . . ?
C208 C207 C212 C211 2.1(5) . . . . ?
C208 C209 C210 C211 1.1(6) . . . . ?
C209 C210 C211 C212 -0.8(6) . . . . ?
C210 C211 C212 C207 -0.9(5) . . . . ?
C212 C207 C208 C209 -1.7(5) . . . . ?
C213 P21 C201 C202 50.5(3) . . . . ?
C213 P21 C201 C206 -132.0(3) . . . . ?
C213 P21 C207 C208 -33.9(3) . . . . ?
C213 P21 C207 C212 147.1(3) . . . . ?
C213 P22 C214 C215 -114.2(3) . . . . ?
C213 P22 C214 C219 66.8(3) . . . . ?
C213 P22 C220 C221 158.0(3) . . . . ?
C213 P22 C220 C225 -24.6(3) . . . . ?
C214 P22 C213 Au1 -172.52(15) . . . . ?
C214 P22 C213 P21 77.8(2) . . . . ?
C214 P22 C220 C221 -85.5(3) . . . . ?
C214 P22 C220 C225 91.8(3) . . . . ?
C214 C215 C216 C217 -0.4(6) . . . . ?
C215 C214 C219 C218 0.3(6) . . . . ?
C215 C216 C217 C218 0.4(6) . . . . ?
C216 C217 C218 C219 -0.1(6) . . . . ?
C217 C218 C219 C214 -0.3(6) . . . . ?
C219 C214 C215 C216 0.0(6) . . . . ?
C220 P22 C213 Au1 -61.76(19) . . . . ?
C220 P22 C213 P21 -171.41(18) . . . . ?
C220 P22 C214 C215 132.8(3) . . . . ?
C220 P22 C214 C219 -46.2(3) . . . . ?
C220 C221 C222 C223 1.0(6) . . . . ?
C221 C220 C225 C224 -0.4(6) . . . . ?
C221 C222 C223 C224 -1.7(7) . . . . ?
C222 C223 C224 C225 1.3(7) . . . . ?
C223 C224 C225 C220 -0.3(6) . . . . ?
C225 C220 C221 C222 0.1(6) . . . . ?
C501 C502 C503 C504 -0.3(6) . . . . ?
C502 C501 C506 C505 -1.9(5) . . . . ?
C502 C503 C504 C505 -0.9(6) . . . . ?
C503 C504 C505 C506 0.8(6) . . . . ?
C504 C505 C506 C501 0.6(6) . . . . ?
C506 C501 C502 C503 1.7(5) . . . . ?
C601 C602 C603 C604 -1.0(8) . . . . ?
C602 C601 C606 C605 -2.3(7) . . . . ?
C602 C603 C604 C605 -2.5(8) . . . . ?
C603 C604 C605 C606 3.6(8) . . . . ?
C604 C605 C606 C601 -1.1(8) . . . . ?
C606 C601 C602 C603 3.4(7) . . . . ?
